data_7233378
loop_
_publ_author_name
'Jakubczyk, Micha\/l'
'Mkrtchyan, Satenik'
'Madura, Izabela D.'
'Marek, Paulina H.'
'Iaroshenko, Viktor O.'

_publ_section_title
;
 Copper-catalyzed direct C--H arylselenation of 4-nitro-pyrazoles and
 other heterocycles with selenium powder and aryl iodides. Access to
 unsymmetrical heteroaryl selenides
;
_journal_issue 44
_journal_name_full 'RSC Advances'
_journal_page_first 25368
_journal_paper_doi 10.1039/C9RA05004C
_journal_volume 9
_journal_year 2019
_chemical_formula_moiety 'C16 H14 F N3 Se'
_chemical_formula_sum 'C16 H14 F N3 Se'
_chemical_formula_weight 346.26
_chemical_name_systematic
;
4-((2-fluorphenyl)selanyl)-3-methyl-1-phenyl-1H-pyrazol-5-amine
;
_space_group_crystal_system triclinic
_space_group_IT_number 2
_space_group_name_Hall '-P 1'
_space_group_name_H-M_alt 'P -1'
_symmetry_space_group_name_Hall '-P 1'
_symmetry_space_group_name_H-M 'P -1'
_atom_sites_solution_hydrogens mixed
_atom_sites_solution_primary direct
_audit_creation_date 2019-06-13
_audit_creation_method
;
Olex2 1.2-beta
(compiled 2018.05.29 svn.r3508 for OlexSys, GUI svn.r5506)
;
_audit_update_record
;
2019-06-13 deposited with the CCDC.    2019-08-13 downloaded from the CCDC.
;
_cell_angle_alpha 92.850(3)
_cell_angle_beta 109.342(3)
_cell_angle_gamma 97.713(3)
_cell_formula_units_Z 4
_cell_length_a 10.7344(4)
_cell_length_b 11.4734(4)
_cell_length_c 13.5667(5)
_cell_measurement_reflns_used 6567
_cell_measurement_temperature 293(2)
_cell_measurement_theta_max 23.2170
_cell_measurement_theta_min 3.4890
_cell_volume 1554.36(10)
_computing_cell_refinement 'CrysAlisPro 1.171.38.46 (Rigaku OD, 2015)'
_computing_data_collection 'CrysAlisPro 1.171.38.46 (Rigaku OD, 2015)'
_computing_data_reduction 'CrysAlisPro 1.171.38.46 (Rigaku OD, 2015)'
_computing_molecular_graphics 'Olex2 (Dolomanov et al., 2009)'
_computing_publication_material 'Olex2 (Dolomanov et al., 2009)'
_computing_structure_refinement 'ShelXL (Sheldrick, 2015)'
_computing_structure_solution 'ShelXT (Sheldrick, 2015)'
_diffrn_ambient_temperature 293(2)
_diffrn_detector 'CCD plate'
_diffrn_detector_area_resol_mean 10.3347
_diffrn_detector_type Atlas
_diffrn_measured_fraction_theta_full 0.998
_diffrn_measured_fraction_theta_max 0.998
_diffrn_measurement_details
;
List of Runs (angles in degrees, time in seconds):

  # Type    Start    End  Width  t~exp~   \w     \q     \k     \f   Frames
#--------------------------------------------------------------------------
  1  \w    -93.00  19.00   1.00   40.00    --  -14.77 -77.00-180.00  112
  2  \w    -41.00  61.00   1.00   40.00    --  -14.77  38.00  90.00  102
  3  \w   -104.00  75.00   1.00   40.00    --  -14.77   0.00-120.00  179
  4  \w     56.00 105.00   1.00   40.00    --   15.08 179.00  30.00   49
  5  \w     56.00 105.00   1.00   40.00    --   15.08 179.00-150.00   49
  6  \w    -34.00  14.00   1.00   40.00    --   15.08 112.00  57.00   48
  7  \w    -91.00  12.00   1.00   40.00    --  -14.77 -38.00  60.00  103
  8  \w    -89.00  15.00   1.00   40.00    --  -14.77 -57.00 -60.00  104
  9  \w     56.00 105.00   1.00   40.00    --   15.08 179.00 -60.00   49
 10  \w     53.00 104.00   1.00   40.00    --   15.08-179.00 120.00   51
 11  \w     -4.00  57.00   1.00   40.00    --   15.08 -99.00 -30.00   61
 12  \w     -4.00  21.00   1.00   40.00    --   15.08 -99.00-180.00   25
;
_diffrn_measurement_device 'four-circle diffractometer'
_diffrn_measurement_device_type 'Xcalibur, Atlas, Gemini ultra'
_diffrn_measurement_method '\w scans'
_diffrn_orient_matrix_type 'CrysAlisPro convention (1999,Acta A55,543-557)'
_diffrn_orient_matrix_UB_11 -0.0053040000
_diffrn_orient_matrix_UB_12 -0.0014480000
_diffrn_orient_matrix_UB_13 -0.0535838000
_diffrn_orient_matrix_UB_21 -0.0553991000
_diffrn_orient_matrix_UB_22 0.0307038000
_diffrn_orient_matrix_UB_23 -0.0105340000
_diffrn_orient_matrix_UB_31 0.0439958000
_diffrn_orient_matrix_UB_32 0.0546539000
_diffrn_orient_matrix_UB_33 0.0109332000
_diffrn_radiation_monochromator graphite
_diffrn_radiation_probe x-ray
_diffrn_radiation_type MoK\a
_diffrn_radiation_wavelength 0.71073
_diffrn_reflns_av_R_equivalents 0.0432
_diffrn_reflns_av_unetI/netI 0.0339
_diffrn_reflns_Laue_measured_fraction_full 0.998
_diffrn_reflns_Laue_measured_fraction_max 0.998
_diffrn_reflns_limit_h_max 13
_diffrn_reflns_limit_h_min -13
_diffrn_reflns_limit_k_max 14
_diffrn_reflns_limit_k_min -14
_diffrn_reflns_limit_l_max 17
_diffrn_reflns_limit_l_min -17
_diffrn_reflns_number 35398
_diffrn_reflns_point_group_measured_fraction_full 0.998
_diffrn_reflns_point_group_measured_fraction_max 0.998
_diffrn_reflns_theta_full 26.997
_diffrn_reflns_theta_max 26.997
_diffrn_reflns_theta_min 3.510
_diffrn_source 'fine-focus sealed X-ray tube'
_diffrn_source_type 'Enhance (Mo) X-ray Source'
_exptl_absorpt_coefficient_mu 2.422
_exptl_absorpt_correction_T_max 1.00000
_exptl_absorpt_correction_T_min 0.89863
_exptl_absorpt_correction_type multi-scan
_exptl_absorpt_process_details
;
CrysAlisPro 1.171.38.46 (Rigaku Oxford Diffraction, 2015)
Empirical absorption correction using spherical harmonics,
 implemented in SCALE3 ABSPACK scaling algorithm.
;
_exptl_crystal_colour colourless
_exptl_crystal_density_diffrn 1.480
_exptl_crystal_description block
_exptl_crystal_F_000 696
_exptl_crystal_size_max 0.42
_exptl_crystal_size_mid 0.36
_exptl_crystal_size_min 0.28
_refine_diff_density_max 0.586
_refine_diff_density_min -0.510
_refine_diff_density_rms 0.042
_refine_ls_extinction_method none
_refine_ls_goodness_of_fit_ref 1.014
_refine_ls_hydrogen_treatment mixed
_refine_ls_matrix_type full
_refine_ls_number_parameters 397
_refine_ls_number_reflns 6775
_refine_ls_number_restraints 4
_refine_ls_restrained_S_all 1.014
_refine_ls_R_factor_all 0.0830
_refine_ls_R_factor_gt 0.0407
_refine_ls_shift/su_max 0.000
_refine_ls_shift/su_mean 0.000
_refine_ls_structure_factor_coef Fsqd
_refine_ls_weighting_details 'w=1/[\s^2^(Fo^2^)+(0.0271P)^2^+0.7492P] where P=(Fo^2^+2Fc^2^)/3'
_refine_ls_weighting_scheme calc
_refine_ls_wR_factor_gt 0.0773
_refine_ls_wR_factor_ref 0.0932
_reflns_Friedel_coverage 0.000
_reflns_number_gt 4127
_reflns_number_total 6775
_reflns_threshold_expression 'I > 2\s(I)'
_cod_data_source_file c9ra05004c2.cif
_cod_data_source_block 5f
_cod_database_code 7233378
_shelx_space_group_comment
;
The symmetry employed for this shelxl refinement is uniquely defined
by the following loop, which should always be used as a source of
symmetry information in preference to the above space-group names.
They are only intended as comments.
;
_olex2_refinement_description
;
1. Fixed Uiso
 At 1.2 times of:
  All C(H) groups
 At 1.5 times of:
  All C(H,H,H) groups
2. Restrained distances
 N3-H3B = N3-H3A = N3A-H3AB = N3A-H3AA
 0.82 with sigma of 0.05
3.a Aromatic/amide H refined with riding coordinates:
 C16A(H16A), C9A(H9A), C13(H13), C16(H16), C19A(H19A), C13A(H13A), C12A(H12A),
 C18A(H18A), C10A(H10A), C9(H9), C10(H10), C12(H12), C11(H11), C19(H19),
 C11A(H11A), C17A(H17A), C17(H17), C18(H18)
3.b Idealised Me refined as rotating group:
 C7(H7A,H7B,H7C), C7A(H7AA,H7AB,H7AC)
;
_olex2_date_sample_data_collection 2018-03-19
_olex2_submission_special_instructions 'No special instructions were received'
_oxdiff_exptl_absorpt_empirical_details
;
Empirical correction (ABSPACK) includes:
- Absorption correction using spherical harmonics
- Frame scaling
;
_oxdiff_exptl_absorpt_empirical_full_max 1.218
_oxdiff_exptl_absorpt_empirical_full_min 0.853

loop_
_space_group_symop_operation_xyz
'x, y, z'
'-x, -y, -z'

loop_
_atom_site_label
_atom_site_type_symbol
_atom_site_fract_x
_atom_site_fract_y
_atom_site_fract_z
_atom_site_U_iso_or_equiv
_atom_site_adp_type
_atom_site_occupancy
_atom_site_site_symmetry_order
_atom_site_calc_flag
_atom_site_refinement_flags_posn
Se1 Se 0.12792(4) 0.85957(3) 0.77510(3) 0.07928(13) Uani 1 1 d .
Se1A Se 0.43251(4) 0.36015(4) 0.28960(3) 0.09235(15) Uani 1 1 d .
N1 N 0.1771(2) 0.63505(19) 0.55268(19) 0.0638(6) Uani 1 1 d .
N3A N 0.3263(4) 0.4439(3) 0.4825(3) 0.0787(8) Uani 1 1 d D
N3 N 0.2790(3) 0.9490(2) 0.6009(3) 0.0725(8) Uani 1 1 d D
F1A F 0.4752(3) 0.5092(2) 0.13042(19) 0.1280(9) Uani 1 1 d .
F1 F 0.1997(3) 0.9603(3) 0.99423(19) 0.1533(11) Uani 1 1 d .
N2A N 0.2315(3) 0.2408(2) 0.47593(17) 0.0642(6) Uani 1 1 d .
C15A C 0.3024(4) 0.3866(3) 0.1607(2) 0.0697(8) Uani 1 1 d .
N2 N 0.2336(2) 0.74451(18) 0.53394(18) 0.0574(6) Uani 1 1 d .
N1A N 0.2163(3) 0.1326(2) 0.4180(2) 0.0779(8) Uani 1 1 d .
C16A C 0.1704(4) 0.3366(3) 0.1256(3) 0.0822(10) Uani 1 1 d .
H16A H 0.137850 0.286706 0.166574 0.099 Uiso 1 1 calc R
C9A C 0.0822(3) 0.1620(3) 0.5638(2) 0.0686(8) Uani 1 1 d .
H9A H 0.030375 0.115419 0.501968 0.082 Uiso 1 1 calc R
C20A C 0.3449(4) 0.4603(3) 0.0970(3) 0.0838(10) Uani 1 1 d .
C13 C 0.4030(3) 0.8163(3) 0.4587(3) 0.0733(9) Uani 1 1 d .
H13 H 0.452072 0.863683 0.520689 0.088 Uiso 1 1 calc R
C6A C 0.1934(3) 0.2402(2) 0.5664(2) 0.0587(7) Uani 1 1 d .
C6 C 0.2823(3) 0.7487(2) 0.4484(2) 0.0557(7) Uani 1 1 d .
C16 C 0.3902(4) 0.7944(3) 0.8864(3) 0.0829(10) Uani 1 1 d .
H16 H 0.385394 0.755926 0.823000 0.099 Uiso 1 1 calc R
C3A C 0.2948(3) 0.3295(3) 0.4390(2) 0.0626(8) Uani 1 1 d .
C5 C 0.1393(3) 0.6590(2) 0.6338(2) 0.0615(7) Uani 1 1 d .
C15 C 0.2861(3) 0.8499(3) 0.8918(2) 0.0685(8) Uani 1 1 d .
C3 C 0.2287(3) 0.8321(2) 0.6022(2) 0.0566(7) Uani 1 1 d .
C19A C 0.2618(6) 0.4855(4) 0.0027(3) 0.1027(13) Uani 1 1 d .
H19A H 0.293729 0.536813 -0.037610 0.123 Uiso 1 1 calc R
C13A C 0.2702(3) 0.3103(3) 0.6578(2) 0.0677(8) Uani 1 1 d .
H13A H 0.345131 0.362955 0.659938 0.081 Uiso 1 1 calc R
C4 C 0.1693(3) 0.7803(2) 0.6684(2) 0.0612(7) Uani 1 1 d .
C7 C 0.0729(4) 0.5623(3) 0.6773(3) 0.0885(11) Uani 1 1 d .
H7A H 0.052903 0.490469 0.631712 0.133 Uiso 1 1 calc GR
H7B H -0.008447 0.583124 0.682644 0.133 Uiso 1 1 calc GR
H7C H 0.131576 0.550862 0.745745 0.133 Uiso 1 1 calc GR
C12A C 0.2332(4) 0.3004(3) 0.7464(3) 0.0781(9) Uani 1 1 d .
H12A H 0.283400 0.347790 0.808143 0.094 Uiso 1 1 calc R
C18A C 0.1316(6) 0.4339(4) -0.0307(3) 0.1147(15) Uani 1 1 d .
H18A H 0.073756 0.449172 -0.095069 0.138 Uiso 1 1 calc R
C10A C 0.0485(4) 0.1531(3) 0.6528(3) 0.0786(9) Uani 1 1 d .
H10A H -0.025838 0.100125 0.651207 0.094 Uiso 1 1 calc R
C9 C 0.2105(3) 0.6803(3) 0.3555(2) 0.0693(8) Uani 1 1 d .
H9 H 0.127875 0.636207 0.347669 0.083 Uiso 1 1 calc R
C5A C 0.2727(4) 0.1585(3) 0.3474(2) 0.0781(10) Uani 1 1 d .
C4A C 0.3230(3) 0.2789(3) 0.3562(2) 0.0715(8) Uani 1 1 d .
C20 C 0.3001(5) 0.9041(3) 0.9877(3) 0.0939(11) Uani 1 1 d .
C10 C 0.2599(4) 0.6767(3) 0.2744(3) 0.0825(10) Uani 1 1 d .
H10 H 0.211321 0.629551 0.212180 0.099 Uiso 1 1 calc R
C12 C 0.4498(4) 0.8127(3) 0.3755(4) 0.0932(12) Uani 1 1 d .
H12 H 0.530432 0.859252 0.381530 0.112 Uiso 1 1 calc R
C11 C 0.3806(4) 0.7425(4) 0.2849(4) 0.0927(12) Uani 1 1 d .
H11 H 0.414940 0.739197 0.230477 0.111 Uiso 1 1 calc R
C19 C 0.4109(5) 0.9070(4) 1.0749(3) 0.1111(14) Uani 1 1 d .
H19 H 0.416414 0.946432 1.138194 0.133 Uiso 1 1 calc R
C11A C 0.1243(4) 0.2223(3) 0.7439(3) 0.0811(10) Uani 1 1 d .
H11A H 0.101407 0.215919 0.804031 0.097 Uiso 1 1 calc R
C17A C 0.0847(4) 0.3597(4) 0.0292(3) 0.1063(13) Uani 1 1 d .
H17A H -0.004723 0.324640 0.005534 0.128 Uiso 1 1 calc R
C17 C 0.5014(4) 0.7956(3) 0.9744(3) 0.0994(12) Uani 1 1 d .
H17 H 0.570419 0.757007 0.969647 0.119 Uiso 1 1 calc R
C7A C 0.2767(5) 0.0633(3) 0.2686(3) 0.1169(15) Uani 1 1 d .
H7AA H 0.243062 -0.012290 0.285068 0.175 Uiso 1 1 calc GR
H7AB H 0.367239 0.064423 0.271034 0.175 Uiso 1 1 calc GR
H7AC H 0.222322 0.077140 0.199531 0.175 Uiso 1 1 calc GR
C18 C 0.5120(5) 0.8526(4) 1.0686(3) 0.1043(13) Uani 1 1 d .
H18 H 0.587850 0.853605 1.127398 0.125 Uiso 1 1 calc R
H3AA H 0.277(3) 0.470(3) 0.509(3) 0.074(12) Uiso 1 1 d D
H3AB H 0.351(3) 0.489(3) 0.447(2) 0.073(11) Uiso 1 1 d D
H3A H 0.256(3) 0.993(3) 0.641(2) 0.071(11) Uiso 1 1 d D
H3B H 0.264(3) 0.971(3) 0.541(2) 0.087(13) Uiso 1 1 d D

loop_
_atom_site_aniso_label
_atom_site_aniso_U_11
_atom_site_aniso_U_22
_atom_site_aniso_U_33
_atom_site_aniso_U_23
_atom_site_aniso_U_13
_atom_site_aniso_U_12
Se1 0.0915(3) 0.0828(2) 0.0771(2) 0.01325(17) 0.0390(2) 0.03180(19)
Se1A 0.0837(3) 0.1358(4) 0.0655(2) 0.0111(2) 0.03340(19) 0.0237(2)
N1 0.0794(17) 0.0470(13) 0.0675(15) 0.0123(11) 0.0315(13) -0.0008(12)
N3A 0.108(3) 0.0664(19) 0.074(2) 0.0098(16) 0.0475(19) 0.0143(18)
N3 0.096(2) 0.0470(15) 0.079(2) 0.0100(15) 0.0368(18) 0.0088(14)
F1A 0.140(2) 0.138(2) 0.1152(18) 0.0074(15) 0.0733(17) -0.0215(17)
F1 0.182(3) 0.218(3) 0.0976(17) -0.0016(17) 0.0705(18) 0.108(2)
N2A 0.0909(19) 0.0572(14) 0.0514(14) 0.0041(11) 0.0292(13) 0.0232(13)
C15A 0.091(3) 0.072(2) 0.0583(18) 0.0067(15) 0.0391(18) 0.0208(18)
N2 0.0670(15) 0.0460(13) 0.0602(14) 0.0114(11) 0.0249(12) 0.0022(11)
N1A 0.121(2) 0.0613(15) 0.0563(15) 0.0018(12) 0.0314(16) 0.0283(15)
C16A 0.095(3) 0.090(2) 0.071(2) 0.0220(18) 0.036(2) 0.023(2)
C9A 0.074(2) 0.0645(19) 0.067(2) 0.0094(15) 0.0196(17) 0.0219(17)
C20A 0.112(3) 0.080(2) 0.074(2) 0.0030(19) 0.053(2) 0.011(2)
C13 0.061(2) 0.0667(19) 0.095(2) 0.0129(17) 0.0305(18) 0.0096(16)
C6A 0.075(2) 0.0547(16) 0.0523(17) 0.0095(13) 0.0223(15) 0.0264(15)
C6 0.0596(18) 0.0501(15) 0.0637(18) 0.0195(14) 0.0256(15) 0.0135(14)
C16 0.099(3) 0.080(2) 0.071(2) -0.0046(17) 0.028(2) 0.028(2)
C3A 0.077(2) 0.0658(19) 0.0504(16) 0.0093(14) 0.0224(15) 0.0248(16)
C5 0.072(2) 0.0553(17) 0.0602(18) 0.0172(14) 0.0267(15) 0.0065(15)
C15 0.095(2) 0.0627(18) 0.0605(18) 0.0133(14) 0.0379(17) 0.0228(17)
C3 0.0596(17) 0.0484(16) 0.0590(17) 0.0106(13) 0.0163(14) 0.0074(13)
C19A 0.160(4) 0.094(3) 0.077(3) 0.025(2) 0.066(3) 0.028(3)
C13A 0.082(2) 0.0678(18) 0.0583(18) 0.0078(15) 0.0272(17) 0.0194(16)
C4 0.073(2) 0.0574(17) 0.0561(17) 0.0130(14) 0.0227(15) 0.0147(15)
C7 0.118(3) 0.069(2) 0.092(2) 0.0205(18) 0.058(2) 0.002(2)
C12A 0.098(3) 0.084(2) 0.0587(19) 0.0050(16) 0.0313(18) 0.026(2)
C18A 0.147(4) 0.136(4) 0.074(3) 0.036(3) 0.040(3) 0.054(3)
C10A 0.081(2) 0.080(2) 0.090(3) 0.026(2) 0.042(2) 0.0271(19)
C9 0.076(2) 0.0665(19) 0.069(2) 0.0101(16) 0.0324(17) 0.0027(16)
C5A 0.116(3) 0.075(2) 0.0507(18) 0.0046(15) 0.0284(19) 0.041(2)
C4A 0.092(2) 0.082(2) 0.0512(17) 0.0140(15) 0.0296(16) 0.0344(18)
C20 0.133(3) 0.102(3) 0.071(2) 0.017(2) 0.052(2) 0.053(3)
C10 0.107(3) 0.080(2) 0.074(2) 0.0144(18) 0.044(2) 0.022(2)
C12 0.078(3) 0.082(2) 0.142(4) 0.027(3) 0.066(3) 0.012(2)
C11 0.118(3) 0.088(3) 0.111(3) 0.040(2) 0.078(3) 0.040(2)
C19 0.170(5) 0.124(3) 0.056(2) 0.016(2) 0.046(3) 0.056(3)
C11A 0.104(3) 0.093(3) 0.070(2) 0.023(2) 0.050(2) 0.039(2)
C17A 0.103(3) 0.131(3) 0.084(3) 0.023(3) 0.026(2) 0.025(3)
C17 0.111(3) 0.101(3) 0.086(3) 0.005(2) 0.023(2) 0.046(2)
C7A 0.197(5) 0.097(3) 0.078(3) 0.000(2) 0.062(3) 0.061(3)
C18 0.136(4) 0.105(3) 0.068(3) 0.020(2) 0.021(2) 0.036(3)

loop_
_atom_type_symbol
_atom_type_description
_atom_type_scat_dispersion_real
_atom_type_scat_dispersion_imag
_atom_type_scat_source
C C 0.0033 0.0016 'International Tables Vol C Tables 4.2.6.8 and 6.1.1.4'
H H 0.0000 0.0000 'International Tables Vol C Tables 4.2.6.8 and 6.1.1.4'
F F 0.0171 0.0103 'International Tables Vol C Tables 4.2.6.8 and 6.1.1.4'
N N 0.0061 0.0033 'International Tables Vol C Tables 4.2.6.8 and 6.1.1.4'
Se Se -0.0929 2.2259 'International Tables Vol C Tables 4.2.6.8 and 6.1.1.4'

loop_
_geom_angle_atom_site_label_1
_geom_angle_atom_site_label_2
_geom_angle_atom_site_label_3
_geom_angle
C4 Se1 C15 99.23(13)
C4A Se1A C15A 101.26(14)
C5 N1 N2 104.3(2)
C3A N3A H3AA 119(2)
C3A N3A H3AB 113(2)
H3AA N3A H3AB 113(3)
C3 N3 H3A 110(2)
C3 N3 H3B 115(2)
H3A N3 H3B 114(3)
N1A N2A C6A 117.7(2)
C3A N2A N1A 111.2(2)
C3A N2A C6A 130.6(2)
C16A C15A Se1A 125.2(2)
C16A C15A C20A 117.2(3)
C20A C15A Se1A 117.6(3)
N1 N2 C6 118.0(2)
C3 N2 N1 111.4(2)
C3 N2 C6 130.6(2)
C5A N1A N2A 104.2(3)
C15A C16A H16A 119.7
C15A C16A C17A 120.5(3)
C17A C16A H16A 119.7
C6A C9A H9A 120.1
C10A C9A H9A 120.1
C10A C9A C6A 119.9(3)
F1A C20A C15A 117.7(4)
F1A C20A C19A 119.1(4)
C19A C20A C15A 123.2(4)
C6 C13 H13 120.5
C6 C13 C12 119.0(3)
C12 C13 H13 120.5
C9A C6A N2A 118.6(3)
C13A C6A N2A 121.0(3)
C13A C6A C9A 120.3(3)
C13 C6 N2 120.9(3)
C9 C6 N2 119.4(2)
C9 C6 C13 119.6(3)
C15 C16 H16 119.8
C17 C16 H16 119.8
C17 C16 C15 120.5(3)
N3A C3A C4A 129.5(3)
N2A C3A N3A 123.8(3)
N2A C3A C4A 106.6(3)
N1 C5 C4 112.0(2)
N1 C5 C7 120.2(3)
C4 C5 C7 127.8(3)
C16 C15 Se1 125.0(2)
C20 C15 Se1 118.6(3)
C20 C15 C16 116.4(3)
N2 C3 N3 122.9(3)
N2 C3 C4 107.0(2)
C4 C3 N3 130.1(3)
C20A C19A H19A 120.8
C18A C19A C20A 118.4(4)
C18A C19A H19A 120.8
C6A C13A H13A 120.7
C6A C13A C12A 118.6(3)
C12A C13A H13A 120.7
C5 C4 Se1 128.4(2)
C3 C4 Se1 126.2(2)
C3 C4 C5 105.3(3)
C5 C7 H7A 109.5
C5 C7 H7B 109.5
C5 C7 H7C 109.5
H7A C7 H7B 109.5
H7A C7 H7C 109.5
H7B C7 H7C 109.5
C13A C12A H12A 119.5
C11A C12A C13A 120.9(3)
C11A C12A H12A 119.5
C19A C18A H18A 119.6
C19A C18A C17A 120.7(4)
C17A C18A H18A 119.6
C9A C10A H10A 119.9
C11A C10A C9A 120.2(3)
C11A C10A H10A 119.9
C6 C9 H9 119.8
C10 C9 C6 120.4(3)
C10 C9 H9 119.8
N1A C5A C4A 112.3(3)
N1A C5A C7A 120.4(3)
C4A C5A C7A 127.3(3)
C3A C4A Se1A 123.6(3)
C3A C4A C5A 105.6(3)
C5A C4A Se1A 130.1(2)
F1 C20 C15 117.3(4)
F1 C20 C19 119.3(4)
C15 C20 C19 123.4(4)
C9 C10 H10 120.0
C11 C10 C9 120.1(3)
C11 C10 H10 120.0
C13 C12 H12 119.3
C11 C12 C13 121.3(3)
C11 C12 H12 119.3
C10 C11 H11 120.2
C12 C11 C10 119.6(3)
C12 C11 H11 120.2
C20 C19 H19 120.2
C18 C19 C20 119.6(4)
C18 C19 H19 120.2
C12A C11A C10A 120.0(3)
C12A C11A H11A 120.0
C10A C11A H11A 120.0
C16A C17A H17A 120.0
C18A C17A C16A 120.0(4)
C18A C17A H17A 120.0
C16 C17 H17 119.5
C18 C17 C16 121.1(4)
C18 C17 H17 119.5
C5A C7A H7AA 109.5
C5A C7A H7AB 109.5
C5A C7A H7AC 109.5
H7AA C7A H7AB 109.5
H7AA C7A H7AC 109.5
H7AB C7A H7AC 109.5
C19 C18 C17 119.0(4)
C19 C18 H18 120.5
C17 C18 H18 120.5

loop_
_geom_bond_atom_site_label_1
_geom_bond_atom_site_label_2
_geom_bond_distance
Se1 C15 1.921(3)
Se1 C4 1.877(3)
Se1A C15A 1.910(3)
Se1A C4A 1.887(3)
N1 N2 1.393(3)
N1 C5 1.322(4)
N3A C3A 1.363(4)
N3A H3AA 0.81(3)
N3A H3AB 0.81(3)
N3 C3 1.380(4)
N3 H3A 0.84(3)
N3 H3B 0.83(3)
F1A C20A 1.350(4)
F1 C20 1.352(4)
N2A N1A 1.396(3)
N2A C6A 1.416(3)
N2A C3A 1.356(4)
C15A C16A 1.368(4)
C15A C20A 1.379(4)
N2 C6 1.422(3)
N2 C3 1.351(3)
N1A C5A 1.319(4)
C16A H16A 0.9300
C16A C17A 1.389(5)
C9A H9A 0.9300
C9A C6A 1.382(4)
C9A C10A 1.375(4)
C20A C19A 1.366(5)
C13 H13 0.9300
C13 C6 1.379(4)
C13 C12 1.380(5)
C6A C13A 1.382(4)
C6 C9 1.376(4)
C16 H16 0.9300
C16 C15 1.379(4)
C16 C17 1.378(5)
C3A C4A 1.378(4)
C5 C4 1.406(4)
C5 C7 1.490(4)
C15 C20 1.366(4)
C3 C4 1.377(4)
C19A H19A 0.9300
C19A C18A 1.357(6)
C13A H13A 0.9300
C13A C12A 1.390(4)
C7 H7A 0.9600
C7 H7B 0.9600
C7 H7C 0.9600
C12A H12A 0.9300
C12A C11A 1.365(5)
C18A H18A 0.9300
C18A C17A 1.365(6)
C10A H10A 0.9300
C10A C11A 1.372(5)
C9 H9 0.9300
C9 C10 1.372(4)
C5A C4A 1.398(4)
C5A C7A 1.504(4)
C20 C19 1.367(5)
C10 H10 0.9300
C10 C11 1.368(5)
C12 H12 0.9300
C12 C11 1.359(5)
C11 H11 0.9300
C19 H19 0.9300
C19 C18 1.347(6)
C11A H11A 0.9300
C17A H17A 0.9300
C17 H17 0.9300
C17 C18 1.370(5)
C7A H7AA 0.9600
C7A H7AB 0.9600
C7A H7AC 0.9600
C18 H18 0.9300

loop_
_geom_torsion_atom_site_label_1
_geom_torsion_atom_site_label_2
_geom_torsion_atom_site_label_3
_geom_torsion_atom_site_label_4
_geom_torsion
Se1 C15 C20 F1 0.8(5)
Se1 C15 C20 C19 -177.1(3)
Se1A C15A C16A C17A -178.5(3)
Se1A C15A C20A F1A -0.5(4)
Se1A C15A C20A C19A 179.5(3)
N1 N2 C6 C13 -137.0(3)
N1 N2 C6 C9 40.3(4)
N1 N2 C3 N3 179.5(3)
N1 N2 C3 C4 0.7(3)
N1 C5 C4 Se1 176.4(2)
N1 C5 C4 C3 0.4(3)
N3A C3A C4A Se1A 6.4(5)
N3A C3A C4A C5A 177.5(3)
N3 C3 C4 Se1 4.6(5)
N3 C3 C4 C5 -179.3(3)
F1A C20A C19A C18A 178.8(4)
F1 C20 C19 C18 -179.1(4)
N2A N1A C5A C4A -0.5(4)
N2A N1A C5A C7A 180.0(3)
N2A C6A C13A C12A -175.8(3)
N2A C3A C4A Se1A -170.8(2)
N2A C3A C4A C5A 0.3(3)
C15A Se1A C4A C3A -105.7(3)
C15A Se1A C4A C5A 85.5(3)
C15A C16A C17A C18A -0.7(6)
C15A C20A C19A C18A -1.2(6)
N2 N1 C5 C4 0.0(3)
N2 N1 C5 C7 179.8(3)
N2 C6 C9 C10 -175.5(3)
N2 C3 C4 Se1 -176.7(2)
N2 C3 C4 C5 -0.6(3)
N1A N2A C6A C9A -37.0(4)
N1A N2A C6A C13A 138.7(3)
N1A N2A C3A N3A -178.1(3)
N1A N2A C3A C4A -0.6(3)
N1A C5A C4A Se1A 170.5(2)
N1A C5A C4A C3A 0.1(4)
C16A C15A C20A F1A -179.4(3)
C16A C15A C20A C19A 0.6(5)
C9A C6A C13A C12A -0.1(4)
C9A C10A C11A C12A 0.2(5)
C20A C15A C16A C17A 0.3(5)
C20A C19A C18A C17A 0.8(7)
C13 C6 C9 C10 1.7(5)
C13 C12 C11 C10 2.1(6)
C6A N2A N1A C5A -173.2(3)
C6A N2A C3A N3A -5.2(5)
C6A N2A C3A C4A 172.2(3)
C6A C9A C10A C11A 0.5(5)
C6A C13A C12A C11A 0.8(5)
C6 N2 C3 N3 -2.5(5)
C6 N2 C3 C4 178.7(3)
C6 C13 C12 C11 -1.1(5)
C6 C9 C10 C11 -0.8(5)
C16 C15 C20 F1 179.2(3)
C16 C15 C20 C19 1.3(6)
C16 C17 C18 C19 0.7(7)
C3A N2A N1A C5A 0.7(3)
C3A N2A C6A C9A 150.5(3)
C3A N2A C6A C13A -33.7(4)
C5 N1 N2 C6 -178.7(2)
C5 N1 N2 C3 -0.4(3)
C15 Se1 C4 C5 90.4(3)
C15 Se1 C4 C3 -94.4(3)
C15 C16 C17 C18 -0.7(6)
C15 C20 C19 C18 -1.3(7)
C3 N2 C6 C13 45.2(4)
C3 N2 C6 C9 -137.6(3)
C19A C18A C17A C16A 0.1(7)
C13A C12A C11A C10A -0.9(5)
C7 C5 C4 Se1 -3.4(5)
C7 C5 C4 C3 -179.4(3)
C10A C9A C6A N2A 175.2(3)
C10A C9A C6A C13A -0.5(4)
C9 C10 C11 C12 -1.1(5)
C20 C19 C18 C17 0.2(7)
C12 C13 C6 N2 176.5(3)
C12 C13 C6 C9 -0.8(4)
C17 C16 C15 Se1 178.0(3)
C17 C16 C15 C20 -0.3(5)
C7A C5A C4A Se1A -10.1(6)
C7A C5A C4A C3A 179.6(4)
